data_7202536
loop_
_publ_author_name
'McKeown, Neil B.'
'Badriya, Samer'
'Helliwell, Madeleine'
'Shkunov, Maxim'

_publ_section_title
;
 The synthesis of robust, polymeric hole-transport materials from
 oligoarylamine substituted styrenes
;
_journal_issue 20
_journal_name_full 'Journal of Materials Chemistry'
_journal_page_first 2088
_journal_paper_doi 10.1039/b614235d
_journal_volume 17
_journal_year 2007
_chemical_formula_sum 'C20 H15 N S'
_chemical_formula_weight 301.39
_space_group_IT_number 14
_symmetry_cell_setting monoclinic
_symmetry_Int_Tables_number 14
_symmetry_space_group_name_Hall '-P 2yab'
_symmetry_space_group_name_H-M 'P 1 21/a 1'
_atom_sites_solution_hydrogens geom
_atom_sites_solution_primary direct
_atom_sites_solution_secondary difmap
_audit_creation_date 19101-03-07
_audit_creation_method 'by teXsan v1.7'
_audit_update_record
;
?
;
_cell_angle_alpha 90.00
_cell_angle_beta 93.62(3)
_cell_angle_gamma 90.00
_cell_formula_units_Z 8
_cell_length_a 14.178(6)
_cell_length_b 14.05(3)
_cell_length_c 15.909(5)
_cell_measurement_reflns_used 51660
_cell_measurement_temperature 293(2)
_cell_measurement_theta_max 26.34
_cell_measurement_theta_min 1.94
_cell_volume 3163(7)
_computing_cell_refinement 'DENZO (Otwinowski, Z. 1988)'
_computing_data_collection 'MSC RAXIS11 Control'
_computing_data_reduction 'DENZO (Otwinowski, Z. 1988)'
_computing_publication_material 'teXsan (MSC, 1995)'
_computing_structure_refinement 'SHELXL-97 (Sheldrick, 1997)'
_computing_structure_solution
;
SHELXS86 (Sheldrick, 1985)
;
_diffrn_ambient_temperature 293(2)
_diffrn_measured_fraction_theta_full 0.927
_diffrn_measured_fraction_theta_max 0.927
_diffrn_measurement_device 'Rigaku RAXIS'
_diffrn_measurement_method '95 x 3 degree phi scans'
_diffrn_radiation_detector 'scintillation counter'
_diffrn_radiation_monochromator graphite
_diffrn_radiation_source 'Rigaku rotating anode'
_diffrn_radiation_type MoK\a
_diffrn_radiation_wavelength 0.71069
_diffrn_reflns_av_R_equivalents 0.043
_diffrn_reflns_av_sigmaI/netI 0.0232
_diffrn_reflns_limit_h_max 17
_diffrn_reflns_limit_h_min 0
_diffrn_reflns_limit_k_max 17
_diffrn_reflns_limit_k_min 0
_diffrn_reflns_limit_l_max 18
_diffrn_reflns_limit_l_min -18
_diffrn_reflns_number 51660
_diffrn_reflns_theta_full 26.34
_diffrn_reflns_theta_max 26.34
_diffrn_reflns_theta_min 1.94
_diffrn_standards_decay_% 0.00
_diffrn_standards_interval_count 0
_diffrn_standards_number 0
_exptl_absorpt_coefficient_mu 0.200
_exptl_absorpt_correction_type none
_exptl_crystal_colour colourless
_exptl_crystal_density_diffrn 1.266
_exptl_crystal_density_method 'not measured'
_exptl_crystal_description block
_exptl_crystal_F_000 1264
_exptl_crystal_size_max 0.55
_exptl_crystal_size_mid 0.50
_exptl_crystal_size_min 0.45
_refine_diff_density_max 0.697
_refine_diff_density_min -0.351
_refine_diff_density_rms 0.037
_refine_ls_extinction_coef 0.035(5)
_refine_ls_extinction_expression Fc^*^=kFc[1+0.001xFc^2^\l^3^/sin(2\q)]^-1/4^
_refine_ls_extinction_method SHELXL
_refine_ls_goodness_of_fit_ref 1.061
_refine_ls_hydrogen_treatment constr
_refine_ls_matrix_type full
_refine_ls_number_parameters 394
_refine_ls_number_reflns 6246
_refine_ls_number_restraints 3
_refine_ls_restrained_S_all 1.121
_refine_ls_R_factor_all 0.0687
_refine_ls_R_factor_gt 0.0568
_refine_ls_shift/su_max 0.001
_refine_ls_shift/su_mean 0.000
_refine_ls_structure_factor_coef Fsqd
_refine_ls_weighting_details 'w=1/[\s^2^(Fo^2^)+(0.0926P)^2^+0.8963P] where P=(Fo^2^+2Fc^2^)/3'
_refine_ls_weighting_scheme calc
_refine_ls_wR_factor_gt 0.1631
_refine_ls_wR_factor_ref 0.1734
_reflns_number_gt 4989
_reflns_number_total 6246
_reflns_threshold_expression >2sigma(I)
_cod_data_source_file b614235d.txt
_cod_data_source_block s927
_cod_depositor_comments
;
The following automatic conversions were performed:

'_refine_ls_weighting_scheme' value 'calc
w=1/[\s^2^(Fo^2^)+(0.0926P)^2^+0.8963P] where P=(Fo^2^+2Fc^2^)/3' was
changed to 'calc'. New tag '_refine_ls_weighting_details' was
created. The value of the new tag was set to
'w=1/[\s^2^(Fo^2^)+(0.0926P)^2^+0.8963P] where P=(Fo^2^+2Fc^2^)/3'.

Automatic conversion script
Id: cif_fix_values 3143 2015-03-26 13:38:13Z robertas 
;
_cod_original_cell_volume 3164(7)
_cod_original_sg_symbol_H-M 'P 21/a '
_cod_database_code 7202536

loop_
_symmetry_equiv_pos_as_xyz
'x, y, z'
'-x+1/2, y+1/2, -z'
'-x, -y, -z'
'x-1/2, -y-1/2, z'

loop_
_atom_site_label
_atom_site_type_symbol
_atom_site_fract_x
_atom_site_fract_y
_atom_site_fract_z
_atom_site_U_iso_or_equiv
_atom_site_adp_type
_atom_site_occupancy
_atom_site_calc_flag
_atom_site_refinement_flags
_atom_site_disorder_assembly
_atom_site_disorder_group
S1 S 0.53509(4) 0.16857(4) 0.63377(5) 0.0765(3) Uani 1 d . . .
N1 N 0.33553(11) 0.15114(11) 0.55007(11) 0.0527(4) Uani 1 d . . .
C1 C 0.44083(13) 0.24793(14) 0.64396(13) 0.0517(5) Uani 1 d . . .
C2 C 0.45701(16) 0.32895(15) 0.69301(15) 0.0609(5) Uani 1 d . . .
H2 H 0.5140 0.3356 0.7247 0.073 Uiso 1 calc R . .
C3 C 0.38958(18) 0.39971(16) 0.69536(17) 0.0684(6) Uani 1 d . . .
H3 H 0.4010 0.4539 0.7279 0.082 Uiso 1 calc R . .
C4 C 0.30562(17) 0.38870(16) 0.64891(18) 0.0696(6) Uani 1 d . . .
H4 H 0.2606 0.4368 0.6487 0.084 Uiso 1 calc R . .
C5 C 0.28686(15) 0.30675(15) 0.60218(15) 0.0600(5) Uani 1 d . . .
H5 H 0.2285 0.2999 0.5727 0.072 Uiso 1 calc R . .
C6 C 0.35370(13) 0.23474(13) 0.59864(12) 0.0476(4) Uani 1 d . . .
C7 C 0.38202(13) 0.06369(13) 0.57058(12) 0.0482(4) Uani 1 d . . .
C8 C 0.33975(15) -0.02390(14) 0.55100(14) 0.0566(5) Uani 1 d . . .
H8 H 0.2791 -0.0254 0.5250 0.068 Uiso 1 calc R . .
C9 C 0.38631(17) -0.10844(15) 0.56948(15) 0.0627(6) Uani 1 d . . .
H9 H 0.3569 -0.1658 0.5552 0.075 Uiso 1 calc R . .
C10 C 0.47547(17) -0.10891(16) 0.60866(16) 0.0649(6) Uani 1 d . . .
H10 H 0.5067 -0.1660 0.6207 0.078 Uiso 1 calc R . .
C11 C 0.51787(15) -0.02301(16) 0.62976(15) 0.0616(5) Uani 1 d . . .
H11 H 0.5777 -0.0225 0.6573 0.074 Uiso 1 calc R . .
C12 C 0.47274(14) 0.06269(15) 0.61062(13) 0.0530(5) Uani 1 d . . .
C13 C 0.24659(14) 0.14521(13) 0.50073(13) 0.0514(5) Uani 1 d . . .
C14 C 0.24460(15) 0.15792(14) 0.41490(14) 0.0556(5) Uani 1 d . . .
H14 H 0.3000 0.1717 0.3891 0.067 Uiso 1 calc R . .
C15 C 0.15983(17) 0.15016(15) 0.36696(15) 0.0613(5) Uani 1 d . . .
H15 H 0.1594 0.1581 0.3089 0.074 Uiso 1 calc R . .
C16 C 0.07565(15) 0.13087(15) 0.40347(14) 0.0588(5) Uani 1 d . . .
C17 C 0.07874(15) 0.11797(16) 0.49038(16) 0.0622(6) Uani 1 d . . .
H17 H 0.0233 0.1047 0.5163 0.075 Uiso 1 calc R . .
C18 C 0.16312(15) 0.12461(16) 0.53869(14) 0.0597(5) Uani 1 d . . .
H18 H 0.1641 0.1153 0.5966 0.072 Uiso 1 calc R . .
C19 C -0.01473(18) 0.12501(19) 0.35107(19) 0.0766(7) Uani 1 d D . .
H19 H -0.0091 0.1257 0.2931 0.092 Uiso 1 calc R . .
C20 C -0.0971(2) 0.1193(2) 0.3740(3) 0.1016(10) Uani 1 d D . .
H20A H -0.1078 0.1183 0.4310 0.122 Uiso 1 calc R . .
H20B H -0.1478 0.1161 0.3340 0.122 Uiso 1 calc R . .
S2 S 0.07502(7) 0.09399(7) 0.10950(5) 0.1014(3) Uani 1 d . . .
N2 N 0.16500(16) 0.28879(18) 0.11528(13) 0.0764(6) Uani 1 d . . .
C21 C 0.1960(2) 0.1181(2) 0.12821(16) 0.0845(8) Uani 1 d . . .
C22 C 0.2589(3) 0.0423(3) 0.1436(2) 0.1062(11) Uani 1 d . . .
H22 H 0.2373 -0.0200 0.1377 0.127 Uiso 1 calc R . .
C23 C 0.3524(3) 0.0595(4) 0.1673(2) 0.1191(13) Uani 1 d . . .
H23 H 0.3940 0.0091 0.1778 0.143 Uiso 1 calc R . .
C24 C 0.3835(3) 0.1512(4) 0.1754(2) 0.1120(12) Uani 1 d . . .
H24 H 0.4463 0.1627 0.1930 0.134 Uiso 1 calc R . .
C25 C 0.3232(2) 0.2279(3) 0.15803(19) 0.0912(9) Uani 1 d . . .
H25 H 0.3461 0.2898 0.1630 0.109 Uiso 1 calc R . .
C26 C 0.2284(2) 0.2119(2) 0.13309(15) 0.0756(7) Uani 1 d . . .
C27 C 0.08916(18) 0.2781(2) 0.05339(17) 0.0776(7) Uani 1 d . . .
C28 C 0.0552(2) 0.3541(3) 0.0045(2) 0.0975(9) Uani 1 d . . .
H28 H 0.0826 0.4139 0.0120 0.117 Uiso 1 calc R . .
C29 C -0.0194(3) 0.3415(3) -0.0557(3) 0.1205(13) Uani 1 d . . .
H29 H -0.0425 0.3933 -0.0870 0.145 Uiso 1 calc R . .
C30 C -0.0592(2) 0.2536(4) -0.0693(3) 0.1215(14) Uani 1 d . . .
H30 H -0.1074 0.2453 -0.1110 0.146 Uiso 1 calc R . .
C31 C -0.0273(2) 0.1779(3) -0.0209(2) 0.1036(11) Uani 1 d . . .
H31 H -0.0542 0.1182 -0.0300 0.124 Uiso 1 calc R . .
C32 C 0.04479(19) 0.1897(2) 0.04170(18) 0.0836(8) Uani 1 d . . .
C33 C 0.19831(17) 0.3842(2) 0.13199(15) 0.0712(6) Uani 1 d . . .
C34 C 0.1698(2) 0.4325(2) 0.20133(17) 0.0827(8) Uani 1 d . . .
H34 H 0.1300 0.4028 0.2375 0.099 Uiso 1 calc R . .
C35 C 0.1993(2) 0.5236(3) 0.2177(2) 0.0955(9) Uani 1 d . . .
H35 H 0.1788 0.5543 0.2650 0.115 Uiso 1 calc R . .
C36 C 0.2574(3) 0.5712(3) 0.1674(2) 0.0972(10) Uani 1 d . . .
C37 C 0.2873(3) 0.5228(3) 0.0975(2) 0.1067(11) Uani 1 d . . .
H37 H 0.3276 0.5531 0.0622 0.128 Uiso 1 calc R . .
C38 C 0.2584(2) 0.4301(3) 0.07952(19) 0.0927(9) Uani 1 d . . .
H38 H 0.2791 0.3990 0.0325 0.111 Uiso 1 calc R . .
C39A C 0.2685(4) 0.6739(4) 0.2043(4) 0.0800(14) Uiso 0.50 d PD A 1
H39A H 0.2370 0.6837 0.2531 0.096 Uiso 0.50 calc PR A 1
C40A C 0.3046(4) 0.7330(5) 0.1843(4) 0.141(4) Uiso 0.50 d PD A 1
H40A H 0.3381 0.7296 0.1360 0.169 Uiso 0.50 calc PR A 1
H40B H 0.3035 0.7895 0.2147 0.169 Uiso 0.50 calc PR A 1
C39B C 0.2997(4) 0.6685(5) 0.1694(4) 0.115(3) Uiso 0.50 d PRD A 2
H39B H 0.2958 0.6808 0.2265 0.138 Uiso 0.50 calc PR A 2
C40B C 0.3319(6) 0.7353(5) 0.1517(6) 0.113(2) Uiso 0.50 d PD A 2
H40C H 0.3456 0.7459 0.0961 0.136 Uiso 0.50 calc PR A 2
H40D H 0.3457 0.7818 0.1922 0.136 Uiso 0.50 calc PR A 2

loop_
_atom_site_aniso_label
_atom_site_aniso_U_11
_atom_site_aniso_U_22
_atom_site_aniso_U_33
_atom_site_aniso_U_23
_atom_site_aniso_U_13
_atom_site_aniso_U_12
S1 0.0391(3) 0.0633(4) 0.1257(6) -0.0264(3) -0.0058(3) -0.0019(2)
N1 0.0439(8) 0.0483(9) 0.0643(10) -0.0072(7) -0.0091(7) 0.0007(7)
C1 0.0434(10) 0.0488(10) 0.0622(12) -0.0031(8) -0.0017(8) -0.0052(8)
C2 0.0554(12) 0.0549(12) 0.0710(14) -0.0088(10) -0.0067(10) -0.0073(9)
C3 0.0748(15) 0.0497(11) 0.0796(16) -0.0143(10) -0.0047(12) -0.0018(10)
C4 0.0650(14) 0.0487(11) 0.0936(17) -0.0081(11) -0.0074(12) 0.0104(10)
C5 0.0533(11) 0.0508(11) 0.0741(14) -0.0010(9) -0.0100(10) 0.0029(9)
C6 0.0452(9) 0.0438(9) 0.0533(10) -0.0005(8) -0.0009(8) -0.0036(7)
C7 0.0443(10) 0.0477(10) 0.0523(10) -0.0033(8) 0.0008(8) 0.0001(7)
C8 0.0523(11) 0.0505(11) 0.0657(13) -0.0026(9) -0.0058(9) -0.0047(8)
C9 0.0691(14) 0.0477(11) 0.0704(14) -0.0008(9) -0.0018(11) -0.0051(9)
C10 0.0649(13) 0.0530(12) 0.0761(15) 0.0026(10) -0.0010(11) 0.0087(10)
C11 0.0485(11) 0.0645(13) 0.0710(14) -0.0026(10) -0.0043(9) 0.0087(9)
C12 0.0426(10) 0.0547(11) 0.0615(12) -0.0069(9) 0.0002(8) 0.0014(8)
C13 0.0440(9) 0.0469(10) 0.0620(12) -0.0056(8) -0.0068(8) 0.0008(8)
C14 0.0526(11) 0.0514(11) 0.0621(12) -0.0042(9) -0.0020(9) 0.0030(8)
C15 0.0661(13) 0.0581(12) 0.0585(12) -0.0053(9) -0.0064(10) 0.0072(10)
C16 0.0545(12) 0.0485(10) 0.0711(14) -0.0104(9) -0.0137(10) 0.0045(9)
C17 0.0467(11) 0.0630(13) 0.0763(15) -0.0083(10) -0.0011(10) -0.0054(9)
C18 0.0516(11) 0.0654(13) 0.0610(12) -0.0041(10) -0.0042(9) -0.0059(9)
C19 0.0637(15) 0.0716(15) 0.0907(18) -0.0142(13) -0.0236(12) 0.0052(12)
C20 0.0615(16) 0.108(2) 0.131(3) 0.004(2) -0.0303(17) -0.0090(15)
S2 0.1089(7) 0.1109(7) 0.0852(5) 0.0021(4) 0.0119(4) -0.0258(5)
N2 0.0680(12) 0.0951(16) 0.0653(12) 0.0011(11) -0.0008(10) -0.0018(11)
C21 0.100(2) 0.101(2) 0.0526(14) 0.0037(13) 0.0044(13) 0.0027(17)
C22 0.144(3) 0.103(2) 0.0702(18) 0.0022(16) -0.0003(19) 0.023(2)
C23 0.135(3) 0.137(4) 0.084(2) 0.009(2) -0.007(2) 0.047(3)
C24 0.091(2) 0.154(4) 0.089(2) 0.017(2) -0.0099(17) 0.027(2)
C25 0.0763(18) 0.120(2) 0.0758(17) 0.0121(16) -0.0062(14) 0.0038(17)
C26 0.0765(16) 0.0976(19) 0.0524(13) 0.0060(12) 0.0020(11) 0.0041(14)
C27 0.0586(13) 0.104(2) 0.0695(15) -0.0054(14) 0.0034(11) 0.0025(13)
C28 0.0799(19) 0.113(2) 0.097(2) -0.0021(18) -0.0155(16) 0.0115(17)
C29 0.088(2) 0.146(4) 0.123(3) 0.000(3) -0.031(2) 0.023(2)
C30 0.073(2) 0.170(4) 0.117(3) -0.020(3) -0.0271(19) 0.007(2)
C31 0.0666(17) 0.140(3) 0.103(2) -0.021(2) -0.0012(16) -0.0106(18)
C32 0.0621(14) 0.115(2) 0.0736(16) -0.0101(15) 0.0082(12) -0.0059(15)
C33 0.0610(13) 0.0936(18) 0.0588(13) 0.0020(12) 0.0018(10) -0.0020(12)
C34 0.0686(15) 0.116(2) 0.0640(15) -0.0018(15) 0.0070(12) -0.0003(15)
C35 0.093(2) 0.110(2) 0.082(2) -0.0203(18) -0.0079(16) 0.0022(19)
C36 0.092(2) 0.100(2) 0.094(2) -0.0004(18) -0.0346(18) 0.0001(18)
C37 0.090(2) 0.120(3) 0.108(3) 0.035(2) -0.0017(19) -0.027(2)
C38 0.092(2) 0.117(2) 0.0713(17) 0.0019(16) 0.0201(15) -0.0118(18)

loop_
_atom_type_symbol
_atom_type_description
_atom_type_scat_dispersion_real
_atom_type_scat_dispersion_imag
_atom_type_scat_source
C C 0.0033 0.0016 'International Tables Vol C Tables 4.2.6.8 and 6.1.1.4'
H H 0.0000 0.0000 'International Tables Vol C Tables 4.2.6.8 and 6.1.1.4'
N N 0.0061 0.0033 'International Tables Vol C Tables 4.2.6.8 and 6.1.1.4'
S S 0.1246 0.1234 'International Tables Vol C Tables 4.2.6.8 and 6.1.1.4'

loop_
_geom_angle_atom_site_label_1
_geom_angle_atom_site_label_2
_geom_angle_atom_site_label_3
_geom_angle
_geom_angle_site_symmetry_1
_geom_angle_site_symmetry_3
_geom_angle_publ_flag
C1 S1 C12 100.45(14) . . ?
C6 N1 C7 121.61(18) . . ?
C6 N1 C13 117.72(16) . . ?
C7 N1 C13 116.78(16) . . ?
C2 C1 C6 120.34(19) . . ?
C2 C1 S1 118.17(17) . . ?
C6 C1 S1 121.28(16) . . ?
C3 C2 C1 121.0(2) . . ?
C4 C3 C2 118.9(2) . . ?
C3 C4 C5 120.9(2) . . ?
C4 C5 C6 121.2(2) . . ?
C5 C6 C1 117.61(19) . . ?
C5 C6 N1 121.56(19) . . ?
C1 C6 N1 120.82(17) . . ?
C8 C7 C12 117.53(18) . . ?
C8 C7 N1 121.64(19) . . ?
C12 C7 N1 120.83(17) . . ?
C9 C8 C7 121.2(2) . . ?
C10 C9 C8 120.9(2) . . ?
C9 C10 C11 118.7(2) . . ?
C10 C11 C12 121.2(2) . . ?
C11 C12 C7 120.42(19) . . ?
C11 C12 S1 118.00(19) . . ?
C7 C12 S1 121.51(16) . . ?
C14 C13 C18 119.52(19) . . ?
C14 C13 N1 119.61(19) . . ?
C18 C13 N1 120.85(19) . . ?
C13 C14 C15 119.9(2) . . ?
C14 C15 C16 121.6(2) . . ?
C15 C16 C17 117.87(19) . . ?
C15 C16 C19 120.7(2) . . ?
C17 C16 C19 121.4(2) . . ?
C18 C17 C16 121.0(2) . . ?
C17 C18 C13 120.1(2) . . ?
C20 C19 C16 129.0(3) . . ?
C21 S2 C32 98.85(15) . . ?
C27 N2 C26 119.9(2) . . ?
C27 N2 C33 116.8(2) . . ?
C26 N2 C33 118.3(2) . . ?
C26 C21 C22 120.3(3) . . ?
C26 C21 S2 120.4(2) . . ?
C22 C21 S2 119.1(3) . . ?
C23 C22 C21 120.4(4) . . ?
C24 C23 C22 119.4(4) . . ?
C23 C24 C25 121.4(4) . . ?
C24 C25 C26 120.0(4) . . ?
C25 C26 C21 118.4(3) . . ?
C25 C26 N2 121.3(3) . . ?
C21 C26 N2 120.3(3) . . ?
C28 C27 C32 118.1(3) . . ?
C28 C27 N2 121.8(3) . . ?
C32 C27 N2 120.0(3) . . ?
C27 C28 C29 120.6(4) . . ?
C30 C29 C28 120.7(4) . . ?
C29 C30 C31 119.5(3) . . ?
C30 C31 C32 120.7(4) . . ?
C31 C32 C27 120.3(3) . . ?
C31 C32 S2 119.2(3) . . ?
C27 C32 S2 120.4(2) . . ?
C34 C33 C38 118.3(3) . . ?
C34 C33 N2 119.8(2) . . ?
C38 C33 N2 121.9(3) . . ?
C35 C34 C33 120.8(3) . . ?
C36 C35 C34 122.5(3) . . ?
C35 C36 C37 117.1(3) . . ?
C35 C36 C39B 134.0(4) . . ?
C37 C36 C39B 108.9(4) . . ?
C35 C36 C39A 106.4(4) . . ?
C37 C36 C39A 136.4(4) . . ?
C39B C36 C39A 27.7(3) . . ?
C38 C37 C36 121.5(3) . . ?
C33 C38 C37 119.7(3) . . ?
C40A C39A C36 131.7(7) . . ?
C40B C39B C36 163.5(9) . . ?

loop_
_geom_bond_atom_site_label_1
_geom_bond_atom_site_label_2
_geom_bond_distance
_geom_bond_site_symmetry_2
_geom_bond_publ_flag
S1 C1 1.756(3) . ?
S1 C12 1.758(3) . ?
N1 C6 1.421(3) . ?
N1 C7 1.423(3) . ?
N1 C13 1.445(2) . ?
C1 C2 1.391(3) . ?
C1 C6 1.403(3) . ?
C2 C3 1.382(4) . ?
C3 C4 1.370(3) . ?
C4 C5 1.387(4) . ?
C5 C6 1.390(3) . ?
C7 C8 1.396(3) . ?
C7 C12 1.399(3) . ?
C8 C9 1.382(4) . ?
C9 C10 1.374(3) . ?
C10 C11 1.381(4) . ?
C11 C12 1.389(4) . ?
C13 C14 1.376(3) . ?
C13 C18 1.393(3) . ?
C14 C15 1.387(3) . ?
C15 C16 1.387(3) . ?
C16 C17 1.392(3) . ?
C16 C19 1.486(3) . ?
C17 C18 1.384(3) . ?
C19 C20 1.248(4) . ?
S2 C21 1.755(3) . ?
S2 C32 1.760(4) . ?
N2 C27 1.419(3) . ?
N2 C26 1.423(4) . ?
N2 C33 1.441(4) . ?
C21 C26 1.396(5) . ?
C21 C22 1.400(5) . ?
C22 C23 1.377(6) . ?
C23 C24 1.365(7) . ?
C24 C25 1.393(5) . ?
C25 C26 1.395(4) . ?
C27 C28 1.389(5) . ?
C27 C32 1.400(5) . ?
C28 C29 1.393(5) . ?
C29 C30 1.368(6) . ?
C30 C31 1.373(6) . ?
C31 C32 1.391(4) . ?
C33 C34 1.377(4) . ?
C33 C38 1.388(4) . ?
C34 C35 1.367(5) . ?
C35 C36 1.360(5) . ?
C36 C37 1.391(5) . ?
C36 C39B 1.492(7) . ?
C36 C39A 1.562(7) . ?
C37 C38 1.390(6) . ?
C39A C40A 1.036(6) . ?
C39B C40B 1.089(7) . ?

loop_
_geom_torsion_atom_site_label_1
_geom_torsion_atom_site_label_2
_geom_torsion_atom_site_label_3
_geom_torsion_atom_site_label_4
_geom_torsion
_geom_torsion_site_symmetry_1
_geom_torsion_site_symmetry_2
_geom_torsion_site_symmetry_3
_geom_torsion_site_symmetry_4
_geom_torsion_publ_flag
C12 S1 C1 C2 155.30(18) . . . . ?
C12 S1 C1 C6 -29.9(2) . . . . ?
C6 C1 C2 C3 -2.8(3) . . . . ?
S1 C1 C2 C3 172.09(19) . . . . ?
C1 C2 C3 C4 0.5(4) . . . . ?
C2 C3 C4 C5 2.0(4) . . . . ?
C3 C4 C5 C6 -2.2(4) . . . . ?
C4 C5 C6 C1 -0.1(3) . . . . ?
C4 C5 C6 N1 -179.2(2) . . . . ?
C2 C1 C6 C5 2.5(3) . . . . ?
S1 C1 C6 C5 -172.20(17) . . . . ?
C2 C1 C6 N1 -178.37(19) . . . . ?
S1 C1 C6 N1 6.9(3) . . . . ?
C7 N1 C6 C5 -154.0(2) . . . . ?
C13 N1 C6 C5 3.0(3) . . . . ?
C7 N1 C6 C1 26.9(3) . . . . ?
C13 N1 C6 C1 -176.08(19) . . . . ?
C6 N1 C7 C8 151.4(2) . . . . ?
C13 N1 C7 C8 -5.9(3) . . . . ?
C6 N1 C7 C12 -29.3(3) . . . . ?
C13 N1 C7 C12 173.44(19) . . . . ?
C12 C7 C8 C9 -0.8(3) . . . . ?
N1 C7 C8 C9 178.5(2) . . . . ?
C7 C8 C9 C10 0.7(4) . . . . ?
C8 C9 C10 C11 0.3(4) . . . . ?
C9 C10 C11 C12 -1.2(4) . . . . ?
C10 C11 C12 C7 1.1(3) . . . . ?
C10 C11 C12 S1 -175.99(19) . . . . ?
C8 C7 C12 C11 -0.1(3) . . . . ?
N1 C7 C12 C11 -179.46(19) . . . . ?
C8 C7 C12 S1 176.94(16) . . . . ?
N1 C7 C12 S1 -2.4(3) . . . . ?
C1 S1 C12 C11 -155.22(18) . . . . ?
C1 S1 C12 C7 27.7(2) . . . . ?
C6 N1 C13 C14 104.6(2) . . . . ?
C7 N1 C13 C14 -97.2(2) . . . . ?
C6 N1 C13 C18 -76.9(3) . . . . ?
C7 N1 C13 C18 81.3(2) . . . . ?
C18 C13 C14 C15 0.0(3) . . . . ?
N1 C13 C14 C15 178.52(18) . . . . ?
C13 C14 C15 C16 0.8(3) . . . . ?
C14 C15 C16 C17 -0.9(3) . . . . ?
C14 C15 C16 C19 178.6(2) . . . . ?
C15 C16 C17 C18 0.3(3) . . . . ?
C19 C16 C17 C18 -179.3(2) . . . . ?
C16 C17 C18 C13 0.5(3) . . . . ?
C14 C13 C18 C17 -0.6(3) . . . . ?
N1 C13 C18 C17 -179.15(19) . . . . ?
C15 C16 C19 C20 -170.9(3) . . . . ?
C17 C16 C19 C20 8.6(4) . . . . ?
C32 S2 C21 C26 34.9(3) . . . . ?
C32 S2 C21 C22 -149.2(2) . . . . ?
C26 C21 C22 C23 2.9(5) . . . . ?
S2 C21 C22 C23 -173.0(3) . . . . ?
C21 C22 C23 C24 -0.3(5) . . . . ?
C22 C23 C24 C25 -1.7(6) . . . . ?
C23 C24 C25 C26 1.1(5) . . . . ?
C24 C25 C26 C21 1.5(4) . . . . ?
C24 C25 C26 N2 179.7(3) . . . . ?
C22 C21 C26 C25 -3.5(4) . . . . ?
S2 C21 C26 C25 172.4(2) . . . . ?
C22 C21 C26 N2 178.3(2) . . . . ?
S2 C21 C26 N2 -5.8(3) . . . . ?
C27 N2 C26 C25 148.2(3) . . . . ?
C33 N2 C26 C25 -6.4(4) . . . . ?
C27 N2 C26 C21 -33.7(4) . . . . ?
C33 N2 C26 C21 171.8(2) . . . . ?
C26 N2 C27 C28 -148.0(3) . . . . ?
C33 N2 C27 C28 6.9(4) . . . . ?
C26 N2 C27 C32 33.6(4) . . . . ?
C33 N2 C27 C32 -171.5(2) . . . . ?
C32 C27 C28 C29 -1.4(5) . . . . ?
N2 C27 C28 C29 -179.9(3) . . . . ?
C27 C28 C29 C30 -1.7(6) . . . . ?
C28 C29 C30 C31 2.4(7) . . . . ?
C29 C30 C31 C32 0.0(6) . . . . ?
C30 C31 C32 C27 -3.2(5) . . . . ?
C30 C31 C32 S2 173.4(3) . . . . ?
C28 C27 C32 C31 3.8(4) . . . . ?
N2 C27 C32 C31 -177.7(3) . . . . ?
C28 C27 C32 S2 -172.7(2) . . . . ?
N2 C27 C32 S2 5.8(4) . . . . ?
C21 S2 C32 C31 148.5(2) . . . . ?
C21 S2 C32 C27 -35.0(3) . . . . ?
C27 N2 C33 C34 100.1(3) . . . . ?
C26 N2 C33 C34 -104.6(3) . . . . ?
C27 N2 C33 C38 -79.4(3) . . . . ?
C26 N2 C33 C38 75.9(3) . . . . ?
C38 C33 C34 C35 0.6(4) . . . . ?
N2 C33 C34 C35 -178.9(3) . . . . ?
C33 C34 C35 C36 0.0(5) . . . . ?
C34 C35 C36 C37 -0.6(5) . . . . ?
C34 C35 C36 C39B 179.8(4) . . . . ?
C34 C35 C36 C39A 176.4(3) . . . . ?
C35 C36 C37 C38 0.6(5) . . . . ?
C39B C36 C37 C38 -179.7(4) . . . . ?
C39A C36 C37 C38 -175.3(4) . . . . ?
C34 C33 C38 C37 -0.5(5) . . . . ?
N2 C33 C38 C37 178.9(3) . . . . ?
C36 C37 C38 C33 0.0(5) . . . . ?
C35 C36 C39A C40A -177.8(9) . . . . ?
C37 C36 C39A C40A -1.6(12) . . . . ?
C39B C36 C39A C40A 7.4(3) . . . . ?
C35 C36 C39B C40B -158(3) . . . . ?
C37 C36 C39B C40B 23(3) . . . . ?
C39A C36 C39B C40B -151(3) . . . . ?
